data_1534834
loop_
_publ_author_name
'Gutau, W.'
'Mueller-Buschbaum, H.'

_publ_section_title
;
 Zum Existenzbereich des Ba8 Pt4 Y3 O17.5-Typs. Ein Beitag ueber Ba8 Pt4
 Sc3 O17.5 und Ba8 Pt4 Tb3 O17.5
;
_journal_name_full 'Journal of the Less-Common Metals'
_journal_page_first 223
_journal_page_last 229
_journal_volume 159
_journal_year 1990
_chemical_formula_sum 'Ba8 O17.5 Pt4 Sc3'
_chemical_name_systematic 'Ba8 Pt4 Sc3 O17.5'
_space_group_IT_number 221
_symmetry_space_group_name_Hall '-P 4 2 3'
_symmetry_space_group_name_H-M 'P m -3 m'
_cell_angle_alpha 90
_cell_angle_beta 90
_cell_angle_gamma 90
_cell_formula_units_Z 1
_cell_length_a 8.1531
_cell_length_b 8.1531
_cell_length_c 8.1531
_cell_volume 541.961
_citation_journal_id_ASTM JCOMAH
_cod_data_source_file Gutau_JCOMAH_1990_1762.cif
_cod_data_source_block Ba8O17.5Pt4Sc3
_cod_original_cell_volume 541.9614
_cod_database_code 1534834

loop_
_symmetry_equiv_pos_as_xyz
x,y,z
-y,x,z
-x,-y,z
y,-x,z
x,-y,-z
y,x,-z
-x,y,-z
-y,-x,-z
z,x,y
-x,z,y
-z,-x,y
x,-z,y
z,-x,-y
x,z,-y
-z,x,-y
-x,-z,-y
y,z,x
y,-z,-x
z,y,-x
-y,z,-x
-z,-y,-x
-y,-z,x
z,-y,x
-z,y,x
-x,-y,-z
y,-x,-z
x,y,-z
-y,x,-z
-x,y,z
-y,-x,z
x,-y,z
y,x,z
-z,-x,-y
x,-z,-y
z,x,-y
-x,z,-y
-z,x,y
-x,-z,y
z,-x,y
x,z,y
-y,-z,-x
-y,z,x
-z,-y,x
y,-z,x
z,y,x
y,z,-x
-z,y,-x
z,-y,-x

loop_
_atom_site_label
_atom_site_type_symbol
_atom_site_fract_x
_atom_site_fract_y
_atom_site_fract_z
_atom_site_occupancy
_atom_site_U_iso_or_equiv
Pt2 Pt+4 0 0 0 1 0.0
O2 O-2 0 0 0.246 0.9722 0.0
O1 O-2 0.256 0.5 0 0.9722 0.0
Sc1 Sc+3 0.5 0 0 1 0.0
Ba1 Ba+2 0.2432 0.2432 0.2432 1 0.0
Pt1 Pt+2 0.5 0.5 0 1 0.0
